data_2017175
loop_
_publ_author_name
'Telzhensky, Marina'
'Kaftory, Menahem'

_publ_section_title
;
 Structural effects on the solid-state photodimerization of 2-pyridone
 derivatives in inclusion compounds
;
_journal_coeditor_code FG3097
_journal_issue 7
_journal_name_full 'Acta Crystallographica Section C'
_journal_page_first o314
_journal_page_last o320
_journal_paper_doi 10.1107/S010827010901751X
_journal_volume 65
_journal_year 2009
_chemical_formula_iupac 'C14 H10 O4, 2C6 H7 N O'
_chemical_formula_moiety 'C14 H10 O4, 2(C6 H7 N O)'
_chemical_formula_sum 'C26 H24 N2 O6'
_chemical_formula_weight 460.47
_chemical_name_common 'Diphenic acid:pyridone'
_chemical_name_systematic
;
1,1'-Biphenyl-2,2'-dicarboxylic acid--6-methyl-2-(1<i>H</i>)-pyridone (1/2)
;
_space_group_IT_number 15
_symmetry_cell_setting monoclinic
_symmetry_space_group_name_Hall '-C 2yc'
_symmetry_space_group_name_H-M 'C 1 2/c 1'
_atom_sites_solution_hydrogens geom
_atom_sites_solution_primary direct
_atom_sites_solution_secondary difmap
_audit_creation_method SHELXL-97
_cell_angle_alpha 90.00
_cell_angle_beta 106.59(2)
_cell_angle_gamma 90.00
_cell_formula_units_Z 4
_cell_length_a 11.415(2)
_cell_length_b 10.957(2)
_cell_length_c 19.660(3)
_cell_measurement_reflns_used 8254
_cell_measurement_temperature 293(2)
_cell_measurement_theta_max 25.03
_cell_measurement_theta_min 2.63
_cell_volume 2356.6(7)
_computing_cell_refinement 'DENZO HKL2000 (Otwinowski & Minor, 1997)'
_computing_data_collection 'Collect (Nonius, 2006)'
_computing_data_reduction 'DENZO HKL2000 (Otwinowski & Minor, 1997)'
_computing_molecular_graphics 'Ortep-3 for Windows (Farrugia, 1999)'
_computing_structure_refinement 'SHELXL97 (Sheldrick, 2008)'
_computing_structure_solution 'SHELXS97 (Sheldrick, 2008)'
_diffrn_ambient_temperature 293(2)
_diffrn_measured_fraction_theta_full 0.989
_diffrn_measured_fraction_theta_max 0.989
_diffrn_measurement_device_type 'Nonius KappaCCD'
_diffrn_measurement_method 'phi- and omega-scans'
_diffrn_radiation_monochromator graphite
_diffrn_radiation_source 'fine-focus sealed tube'
_diffrn_radiation_type MoK\a
_diffrn_radiation_wavelength 0.71073
_diffrn_reflns_av_R_equivalents 0.0552
_diffrn_reflns_av_sigmaI/netI 0.0343
_diffrn_reflns_limit_h_max 13
_diffrn_reflns_limit_h_min 0
_diffrn_reflns_limit_k_max 13
_diffrn_reflns_limit_k_min 0
_diffrn_reflns_limit_l_max 22
_diffrn_reflns_limit_l_min -23
_diffrn_reflns_number 8025
_diffrn_reflns_theta_full 25.02
_diffrn_reflns_theta_max 25.02
_diffrn_reflns_theta_min 2.63
_diffrn_standards_number 0
_exptl_absorpt_coefficient_mu 0.093
_exptl_absorpt_correction_type none
_exptl_crystal_colour colourless
_exptl_crystal_density_diffrn 1.298
_exptl_crystal_density_method 'not measured'
_exptl_crystal_description prism
_exptl_crystal_F_000 968.0
_exptl_crystal_size_max 0.30
_exptl_crystal_size_mid 0.25
_exptl_crystal_size_min 0.10
_refine_diff_density_max 0.434
_refine_diff_density_min -0.213
_refine_ls_extinction_method none
_refine_ls_goodness_of_fit_ref 1.088
_refine_ls_hydrogen_treatment mixed
_refine_ls_matrix_type full
_refine_ls_number_parameters 158
_refine_ls_number_reflns 2063
_refine_ls_number_restraints 0
_refine_ls_restrained_S_all 1.088
_refine_ls_R_factor_all 0.1100
_refine_ls_R_factor_gt 0.0776
_refine_ls_shift/su_max 0.000
_refine_ls_shift/su_mean 0.000
_refine_ls_structure_factor_coef Fsqd
_refine_ls_weighting_details 'calc w=1/[\s^2^(Fo^2^)+(0.1715P)^2^+1.7724P] where P=(Fo^2^+2Fc^2^)/3'
_refine_ls_weighting_scheme calc
_refine_ls_wR_factor_gt 0.2454
_refine_ls_wR_factor_ref 0.2868
_reflns_number_gt 1408
_reflns_number_total 2063
_reflns_threshold_expression >2sigma(I)
_cod_data_source_file fg3097.cif
_cod_data_source_block I-d
_cod_depositor_comments
;
The following automatic conversions were performed:
'_symmetry_cell_setting' value 'Monoclinic' changed to 'monoclinic'
according to '/home/saulius/struct/CIF-dictionaries/cif_core.dic'
dictionary named 'cif_core.dic' version 2.4.1 from 2010-06-29.

Automatic conversion script
Id: cif_fix_enum 1527 2010-12-29 10:47:43Z saulius 

The following automatic conversions were performed:

'_symmetry_cell_setting' value 'Monoclinic' changed to 'monoclinic'
according to /home/saulius/struct/CIF-dictionaries/cif_core.dic
dictionary named 'cif_core.dic' version 2.4.1 from 2010-06-29.

Automatic conversion script
Id: cif_fix_values 1715 2011-07-08 13:25:40Z adriana 
;
_cod_original_sg_symbol_H-M 'C 2/c'
_cod_database_code 2017175
_cod_database_fobs_code 2017175

loop_
_symmetry_equiv_pos_as_xyz
'x, y, z'
'-x, y, -z+1/2'
'x+1/2, y+1/2, z'
'-x+1/2, y+1/2, -z+1/2'
'-x, -y, -z'
'x, -y, z-1/2'
'-x+1/2, -y+1/2, -z'
'x+1/2, -y+1/2, z-1/2'

loop_
_atom_site_type_symbol
_atom_site_label
_atom_site_fract_x
_atom_site_fract_y
_atom_site_fract_z
_atom_site_U_iso_or_equiv
_atom_site_adp_type
_atom_site_calc_flag
_atom_site_refinement_flags
_atom_site_occupancy
_atom_site_disorder_assembly
_atom_site_disorder_group
O O1 0.1093(3) 0.4426(4) 0.3399(2) 0.1250(15) Uani d . 1 . .
O O2 -0.0262(2) 0.4960(3) 0.39257(17) 0.0935(10) Uani d . 1 . .
H H102 0.0261 0.5469 0.4105 0.140 Uiso calc R 1 . .
O O3 0.1146(3) 0.6716(2) 0.45987(15) 0.0841(9) Uani d . 1 . .
N N1 0.1472(3) 0.8760(3) 0.46155(15) 0.0691(9) Uani d . 1 . .
H H1N1 0.2208 0.8620 0.4869 0.083 Uiso calc R 1 . .
C C1 -0.0564(3) 0.2549(3) 0.26170(16) 0.0562(8) Uani d . 1 . .
C C2 -0.1419(3) 0.1643(3) 0.23460(19) 0.0695(10) Uani d . 1 . .
H H2 -0.1285 0.1105 0.2010 0.083 Uiso calc R 1 . .
C C3 -0.2461(4) 0.1520(4) 0.2561(2) 0.0797(11) Uani d . 1 . .
H H3 -0.3016 0.0902 0.2370 0.096 Uiso calc R 1 . .
C C4 -0.2684(4) 0.2292(4) 0.3049(2) 0.0849(13) Uani d . 1 . .
H H4 -0.3396 0.2215 0.3185 0.102 Uiso calc R 1 . .
C C5 -0.1842(3) 0.3195(3) 0.3341(2) 0.0718(10) Uani d . 1 . .
H H5 -0.1990 0.3719 0.3680 0.086 Uiso calc R 1 . .
C C6 -0.0780(3) 0.3330(3) 0.31375(17) 0.0572(9) Uani d . 1 . .
C C7 0.0119(3) 0.4280(3) 0.34861(18) 0.0626(9) Uani d . 1 . .
C C8 0.0722(4) 0.7795(4) 0.4420(2) 0.0736(10) Uani d . 1 . .
C C9 -0.0475(4) 0.8060(4) 0.4004(2) 0.0859(13) Uani d . 1 . .
H H9 -0.1027 0.7428 0.3839 0.103 Uiso calc R 1 . .
C C10 -0.0825(4) 0.9229(5) 0.3843(3) 0.0975(14) Uani d . 1 . .
H H10 -0.1629 0.9393 0.3586 0.117 Uiso calc R 1 . .
C C11 0.0004(4) 1.0201(4) 0.4057(2) 0.0846(12) Uani d . 1 . .
H H11 -0.0239 1.1001 0.3936 0.102 Uiso calc R 1 . .
C C12 0.1150(4) 0.9947(4) 0.4441(2) 0.0765(11) Uani d . 1 . .
C C13 0.2144(5) 1.0878(4) 0.4696(3) 0.0938(14) Uani d . 1 . .
H H13A 0.2850 1.0637 0.4556 0.14(2) Uiso calc R 1 . .
H H13B 0.2355 1.0934 0.5204 0.14(2) Uiso calc R 1 . .
H H13C 0.1861 1.1658 0.4492 0.125(19) Uiso calc R 1 . .

loop_
_atom_site_aniso_label
_atom_site_aniso_U_11
_atom_site_aniso_U_22
_atom_site_aniso_U_33
_atom_site_aniso_U_12
_atom_site_aniso_U_13
_atom_site_aniso_U_23
O1 0.089(2) 0.139(3) 0.169(3) -0.057(2) 0.073(2) -0.084(3)
O2 0.0804(18) 0.083(2) 0.123(2) -0.0255(15) 0.0385(17) -0.0428(17)
O3 0.0815(18) 0.0651(18) 0.098(2) -0.0143(13) 0.0140(15) -0.0125(14)
N1 0.0749(19) 0.0593(18) 0.0725(18) -0.0078(14) 0.0201(15) -0.0061(14)
C1 0.0566(18) 0.0534(18) 0.0566(17) -0.0029(13) 0.0133(14) 0.0016(13)
C2 0.074(2) 0.065(2) 0.069(2) -0.0145(17) 0.0185(18) -0.0118(16)
C3 0.073(2) 0.079(3) 0.085(2) -0.029(2) 0.019(2) -0.013(2)
C4 0.064(2) 0.094(3) 0.105(3) -0.024(2) 0.037(2) -0.015(2)
C5 0.070(2) 0.070(2) 0.082(2) -0.0143(17) 0.0331(19) -0.0157(18)
C6 0.0551(17) 0.0498(18) 0.0668(19) -0.0058(13) 0.0175(15) -0.0020(14)
C7 0.0598(19) 0.054(2) 0.074(2) -0.0040(15) 0.0197(16) -0.0060(15)
C8 0.072(2) 0.067(2) 0.082(2) -0.0064(19) 0.0229(19) -0.0092(19)
C9 0.071(2) 0.084(3) 0.099(3) -0.014(2) 0.018(2) -0.001(2)
C10 0.077(3) 0.101(4) 0.113(3) 0.005(2) 0.025(2) 0.026(3)
C11 0.089(3) 0.082(3) 0.086(3) 0.001(2) 0.031(2) 0.015(2)
C12 0.089(3) 0.071(2) 0.076(2) -0.003(2) 0.034(2) 0.0003(18)
C13 0.114(4) 0.066(3) 0.104(3) -0.016(2) 0.034(3) -0.013(2)

loop_
_atom_type_symbol
_atom_type_description
_atom_type_scat_dispersion_real
_atom_type_scat_dispersion_imag
_atom_type_scat_source
C C 0.0033 0.0016 'International Tables Vol C Tables 4.2.6.8 and 6.1.1.4'
H H 0.0000 0.0000 'International Tables Vol C Tables 4.2.6.8 and 6.1.1.4'
O O 0.0106 0.0060 'International Tables Vol C Tables 4.2.6.8 and 6.1.1.4'
N N 0.0061 0.0033 'International Tables Vol C Tables 4.2.6.8 and 6.1.1.4'

loop_
_geom_angle_atom_site_label_1
_geom_angle_atom_site_label_2
_geom_angle_atom_site_label_3
_geom_angle_site_symmetry_1
_geom_angle_site_symmetry_3
_geom_angle
_geom_angle_publ_flag
C7 O2 H102 . . 109.5 ?
C8 N1 C12 . . 124.9(4) ?
C8 N1 H1N1 . . 117.6 ?
C12 N1 H1N1 . . 117.6 ?
C2 C1 C6 . . 117.7(3) ?
C2 C1 C1 . 2 117.2(3) ?
C6 C1 C1 . 2 124.9(3) ?
C3 C2 C1 . . 121.8(3) ?
C3 C2 H2 . . 119.1 ?
C1 C2 H2 . . 119.1 ?
C4 C3 C2 . . 120.5(3) ?
C4 C3 H3 . . 119.7 ?
C2 C3 H3 . . 119.7 ?
C3 C4 C5 . . 119.4(4) ?
C3 C4 H4 . . 120.3 ?
C5 C4 H4 . . 120.3 ?
C4 C5 C6 . . 121.0(3) ?
C4 C5 H5 . . 119.5 ?
C6 C5 H5 . . 119.5 ?
C5 C6 C1 . . 119.5(3) ?
C5 C6 C7 . . 119.1(3) ?
C1 C6 C7 . . 121.3(3) ?
O1 C7 O2 . . 121.5(3) ?
O1 C7 C6 . . 125.6(3) ?
O2 C7 C6 . . 112.9(3) ?
O3 C8 N1 . . 119.0(4) ?
O3 C8 C9 . . 125.1(4) ?
N1 C8 C9 . . 115.9(4) ?
C10 C9 C8 . . 120.3(4) ?
C10 C9 H9 . . 119.9 ?
C8 C9 H9 . . 119.9 ?
C9 C10 C11 . . 121.2(4) ?
C9 C10 H10 . . 119.4 ?
C11 C10 H10 . . 119.4 ?
C12 C11 C10 . . 118.5(4) ?
C12 C11 H11 . . 120.8 ?
C10 C11 H11 . . 120.8 ?
C11 C12 N1 . . 119.2(4) ?
C11 C12 C13 . . 124.8(4) ?
N1 C12 C13 . . 116.0(4) ?
C12 C13 H13A . . 109.5 ?
C12 C13 H13B . . 109.5 ?
H13A C13 H13B . . 109.5 ?
C12 C13 H13C . . 109.5 ?
H13A C13 H13C . . 109.5 ?
H13B C13 H13C . . 109.5 ?

loop_
_geom_bond_atom_site_label_1
_geom_bond_atom_site_label_2
_geom_bond_site_symmetry_2
_geom_bond_distance
_geom_bond_publ_flag
O1 C7 . 1.184(4) ?
O2 C7 . 1.306(4) ?
O2 H102 . 0.8200 ?
O3 C8 . 1.288(5) ?
N1 C8 . 1.345(5) ?
N1 C12 . 1.369(5) ?
N1 H1N1 . 0.8600 ?
C1 C2 . 1.387(5) ?
C1 C6 . 1.409(5) ?
C1 C1 2 1.486(7) ?
C2 C3 . 1.378(6) ?
C2 H2 . 0.9300 ?
C3 C4 . 1.357(6) ?
C3 H3 . 0.9300 ?
C4 C5 . 1.385(5) ?
C4 H4 . 0.9300 ?
C5 C6 . 1.389(5) ?
C5 H5 . 0.9300 ?
C6 C7 . 1.484(5) ?
C8 C9 . 1.407(6) ?
C9 C10 . 1.352(6) ?
C9 H9 . 0.9300 ?
C10 C11 . 1.407(7) ?
C10 H10 . 0.9300 ?
C11 C12 . 1.340(6) ?
C11 H11 . 0.9300 ?
C12 C13 . 1.501(6) ?
C13 H13A . 0.9600 ?
C13 H13B . 0.9600 ?
C13 H13C . 0.9600 ?

loop_
_geom_torsion_atom_site_label_1
_geom_torsion_atom_site_label_2
_geom_torsion_atom_site_label_3
_geom_torsion_atom_site_label_4
_geom_torsion_site_symmetry_1
_geom_torsion_site_symmetry_2
_geom_torsion_site_symmetry_3
_geom_torsion_site_symmetry_4
_geom_torsion
_geom_torsion_publ_flag
C6 C1 C2 C3 . . . . 1.6(5) ?
C1 C1 C2 C3 2 . . . 176.2(4) ?
C1 C2 C3 C4 . . . . 0.1(6) ?
C2 C3 C4 C5 . . . . -1.3(7) ?
C3 C4 C5 C6 . . . . 0.7(7) ?
C4 C5 C6 C1 . . . . 1.0(6) ?
C4 C5 C6 C7 . . . . -177.6(4) ?
C2 C1 C6 C5 . . . . -2.1(5) ?
C1 C1 C6 C5 2 . . . -176.2(3) ?
C2 C1 C6 C7 . . . . 176.5(3) ?
C1 C1 C6 C7 2 . . . 2.4(5) ?
C5 C6 C7 O1 . . . . 174.1(4) ?
C1 C6 C7 O1 . . . . -4.5(6) ?
C5 C6 C7 O2 . . . . -4.9(5) ?
C1 C6 C7 O2 . . . . 176.5(3) ?
C12 N1 C8 O3 . . . . 177.6(4) ?
C12 N1 C8 C9 . . . . 0.2(6) ?
O3 C8 C9 C10 . . . . -179.5(4) ?
N1 C8 C9 C10 . . . . -2.2(6) ?
C8 C9 C10 C11 . . . . 2.9(7) ?
C9 C10 C11 C12 . . . . -1.4(7) ?
C10 C11 C12 N1 . . . . -0.6(6) ?
C10 C11 C12 C13 . . . . 178.8(4) ?
C8 N1 C12 C11 . . . . 1.3(6) ?
C8 N1 C12 C13 . . . . -178.2(4) ?
